data_4507333
loop_
_publ_author_name
'Goswami, Pramod Kumar'
'Thaimattam, Ram'
'Ramanan, Arunachalam'

_publ_section_title
;
 Multiple Crystal Forms ofp-Aminosalicylic Acid: Salts, Salt Co-Crystal
 Hydrate, Co-Crystals, and Co-Crystal Polymorphs
;
_journal_issue 1
_journal_name_full 'Crystal Growth &amp; Design'
_journal_page_first 360
_journal_paper_doi 10.1021/cg3015332
_journal_volume 13
_journal_year 2013
_chemical_formula_moiety 'C7 H6 N O3, C5 H7 N2'
_chemical_formula_sum 'C12 H13 N3 O3'
_chemical_formula_weight 247.25
_chemical_name_systematic
; 
 ? 
;
_space_group_IT_number 61
_symmetry_cell_setting orthorhombic
_symmetry_space_group_name_Hall '-P 2ac 2ab'
_symmetry_space_group_name_H-M 'P b c a'
_atom_sites_solution_hydrogens geom
_atom_sites_solution_primary direct
_atom_sites_solution_secondary difmap
_audit_creation_method 'SHELXTL-NT2000 ver.6.12'
_cell_angle_alpha 90.00
_cell_angle_beta 90.00
_cell_angle_gamma 90.00
_cell_formula_units_Z 8
_cell_length_a 13.3978(19)
_cell_length_b 12.5471(17)
_cell_length_c 13.8797(19)
_cell_measurement_reflns_used 1876
_cell_measurement_temperature 150(2)
_cell_measurement_theta_max 27.56
_cell_measurement_theta_min 2.87
_cell_volume 2333.2(6)
_computing_cell_refinement 'Bruker SMART'
_computing_data_collection 'Bruker SMART'
_computing_data_reduction 'Bruker SAINT'
_computing_molecular_graphics 'Bruker SHELXTL'
_computing_publication_material 'Bruker SHELXTL'
_computing_structure_refinement 'SHELXL-97 (Sheldrick, 1997)'
_computing_structure_solution 'SHELXS-97 (Sheldrick, 1990)'
_diffrn_ambient_temperature 150(2)
_diffrn_measured_fraction_theta_full 1.000
_diffrn_measured_fraction_theta_max 1.000
_diffrn_measurement_device_type 'CCD area detector'
_diffrn_measurement_method 'phi and omega scans'
_diffrn_radiation_monochromator graphite
_diffrn_radiation_source 'fine-focus sealed tube'
_diffrn_radiation_type MoK\a
_diffrn_radiation_wavelength 0.71073
_diffrn_reflns_av_R_equivalents 0.0522
_diffrn_reflns_av_sigmaI/netI 0.0255
_diffrn_reflns_limit_h_max 15
_diffrn_reflns_limit_h_min -15
_diffrn_reflns_limit_k_max 14
_diffrn_reflns_limit_k_min -14
_diffrn_reflns_limit_l_max 16
_diffrn_reflns_limit_l_min -16
_diffrn_reflns_number 20730
_diffrn_reflns_theta_full 25.00
_diffrn_reflns_theta_max 25.00
_diffrn_reflns_theta_min 2.66
_exptl_absorpt_coefficient_mu 0.104
_exptl_absorpt_correction_T_max 0.978
_exptl_absorpt_correction_T_min 0.961
_exptl_absorpt_correction_type multi-scan
_exptl_absorpt_process_details '(SADABS; Bruker, 2000)'
_exptl_crystal_colour yellow
_exptl_crystal_density_diffrn 1.408
_exptl_crystal_density_method 'not measured'
_exptl_crystal_description plate
_exptl_crystal_F_000 1040
_exptl_crystal_size_max 0.548
_exptl_crystal_size_mid 0.315
_exptl_crystal_size_min 0.217
_refine_diff_density_max 0.258
_refine_diff_density_min -0.265
_refine_diff_density_rms 0.053
_refine_ls_extinction_method none
_refine_ls_goodness_of_fit_ref 1.256
_refine_ls_hydrogen_treatment mixed
_refine_ls_matrix_type full
_refine_ls_number_parameters 187
_refine_ls_number_reflns 2050
_refine_ls_number_restraints 0
_refine_ls_restrained_S_all 1.256
_refine_ls_R_factor_all 0.0714
_refine_ls_R_factor_gt 0.0638
_refine_ls_shift/su_max 0.000
_refine_ls_shift/su_mean 0.000
_refine_ls_structure_factor_coef Fsqd
_refine_ls_weighting_details 'calc w=1/[\s^2^(Fo^2^)+(0.0444P)^2^+2.1569P] where P=(Fo^2^+2Fc^2^)/3'
_refine_ls_weighting_scheme calc
_refine_ls_wR_factor_gt 0.1280
_refine_ls_wR_factor_ref 0.1315
_reflns_number_gt 1876
_reflns_number_total 2050
_reflns_threshold_expression >2sigma(I)
_cod_data_source_file cg3015332_si_003.cif
_cod_data_source_block solid3
_cod_database_code 4507333

loop_
_symmetry_equiv_pos_as_xyz
'x, y, z'
'-x+1/2, -y, z+1/2'
'-x, y+1/2, -z+1/2'
'x+1/2, -y+1/2, -z'
'-x, -y, -z'
'x-1/2, y, -z-1/2'
'x, -y-1/2, z-1/2'
'-x-1/2, y-1/2, z'

loop_
_atom_site_label
_atom_site_type_symbol
_atom_site_fract_x
_atom_site_fract_y
_atom_site_fract_z
_atom_site_U_iso_or_equiv
_atom_site_adp_type
_atom_site_occupancy
_atom_site_symmetry_multiplicity
_atom_site_calc_flag
_atom_site_refinement_flags
O1 O 1.10056(12) 0.55542(14) 0.06449(12) 0.0239(4) Uani 1 1 d .
O2 O 1.06021(13) 0.40000(13) 0.13148(13) 0.0267(5) Uani 1 1 d .
O3 O 0.90801(15) 0.38483(14) 0.23801(15) 0.0324(5) Uani 1 1 d .
N1 N 0.70675(18) 0.6916(2) 0.29149(18) 0.0290(6) Uani 1 1 d .
N2 N 0.25811(16) 0.45361(17) 0.99415(14) 0.0230(5) Uani 1 1 d .
N3 N 0.52306(17) 0.3239(2) 0.90235(17) 0.0273(5) Uani 1 1 d .
C1 C 1.04371(18) 0.49833(19) 0.11533(17) 0.0197(5) Uani 1 1 d .
C2 C 0.95554(17) 0.54909(19) 0.16123(17) 0.0197(5) Uani 1 1 d .
C3 C 0.89034(18) 0.48999(19) 0.22030(17) 0.0203(6) Uani 1 1 d .
C4 C 0.80724(18) 0.5365(2) 0.26229(17) 0.0220(6) Uani 1 1 d .
H7 H 0.7647 0.4955 0.3002 0.026 Uiso 1 1 calc R
C5 C 0.78683(18) 0.64500(19) 0.24806(17) 0.0204(5) Uani 1 1 d .
C6 C 0.85284(18) 0.70523(19) 0.19093(17) 0.0220(6) Uani 1 1 d .
H8 H 0.8414 0.7776 0.1818 0.026 Uiso 1 1 calc R
C7 C 0.93393(18) 0.65764(19) 0.14866(17) 0.0209(6) Uani 1 1 d .
H9 H 0.9760 0.6987 0.1104 0.025 Uiso 1 1 calc R
C8 C 0.32364(19) 0.5139(2) 0.94579(18) 0.0252(6) Uani 1 1 d .
H12 H 0.3084 0.5850 0.9340 0.030 Uiso 1 1 calc R
C9 C 0.41196(19) 0.4738(2) 0.91346(18) 0.0249(6) Uani 1 1 d .
H13 H 0.4564 0.5174 0.8803 0.030 Uiso 1 1 calc R
C10 C 0.43555(18) 0.3661(2) 0.93048(17) 0.0208(6) Uani 1 1 d .
C11 C 0.36495(19) 0.3045(2) 0.98100(18) 0.0228(6) Uani 1 1 d .
H10 H 0.3774 0.2329 0.9935 0.027 Uiso 1 1 calc R
C12 C 0.27836(19) 0.3505(2) 1.01142(18) 0.0243(6) Uani 1 1 d .
H11 H 0.2321 0.3095 1.0450 0.029 Uiso 1 1 calc R
H1 H 0.968(3) 0.376(3) 0.200(3) 0.061(11) Uiso 1 1 d .
H2 H 0.666(2) 0.650(2) 0.328(2) 0.037(8) Uiso 1 1 d .
H3 H 0.688(2) 0.753(3) 0.276(2) 0.033(8) Uiso 1 1 d .
H4 H 0.194(2) 0.487(3) 1.020(2) 0.055(10) Uiso 1 1 d .
H5 H 0.563(3) 0.363(3) 0.867(3) 0.057(11) Uiso 1 1 d .
H6 H 0.531(2) 0.253(3) 0.903(2) 0.040(9) Uiso 1 1 d .

loop_
_atom_site_aniso_label
_atom_site_aniso_U_11
_atom_site_aniso_U_22
_atom_site_aniso_U_33
_atom_site_aniso_U_23
_atom_site_aniso_U_13
_atom_site_aniso_U_12
O1 0.0184(9) 0.0244(10) 0.0289(10) 0.0010(8) 0.0054(8) -0.0002(7)
O2 0.0244(10) 0.0185(9) 0.0373(11) 0.0003(8) 0.0041(8) 0.0028(7)
O3 0.0315(11) 0.0168(9) 0.0489(13) 0.0040(9) 0.0165(10) 0.0012(8)
N1 0.0270(13) 0.0241(13) 0.0358(13) 0.0056(11) 0.0092(11) 0.0079(11)
N2 0.0211(11) 0.0271(12) 0.0210(11) -0.0007(9) 0.0007(9) 0.0048(9)
N3 0.0240(13) 0.0226(13) 0.0353(13) -0.0041(11) 0.0085(10) 0.0022(10)
C1 0.0157(12) 0.0217(13) 0.0217(13) -0.0007(10) -0.0045(10) -0.0024(10)
C2 0.0166(12) 0.0211(13) 0.0215(12) -0.0021(10) -0.0019(10) -0.0019(10)
C3 0.0205(13) 0.0163(12) 0.0241(13) -0.0022(10) -0.0022(10) 0.0001(10)
C4 0.0195(13) 0.0236(13) 0.0229(13) 0.0005(11) 0.0027(10) -0.0038(11)
C5 0.0176(12) 0.0247(13) 0.0189(12) -0.0026(10) -0.0046(10) 0.0026(10)
C6 0.0238(14) 0.0176(13) 0.0245(13) 0.0030(10) -0.0006(11) 0.0032(10)
C7 0.0203(13) 0.0205(13) 0.0218(12) 0.0051(10) 0.0003(10) -0.0010(10)
C8 0.0297(15) 0.0195(13) 0.0263(14) 0.0041(11) 0.0019(11) 0.0029(11)
C9 0.0236(14) 0.0235(14) 0.0276(14) 0.0027(11) 0.0078(11) -0.0014(11)
C10 0.0210(13) 0.0242(14) 0.0172(12) -0.0061(10) -0.0029(10) 0.0010(10)
C11 0.0240(14) 0.0206(13) 0.0237(13) 0.0035(11) -0.0044(11) 0.0003(11)
C12 0.0216(13) 0.0272(14) 0.0241(13) 0.0032(11) 0.0009(11) -0.0038(11)

loop_
_atom_type_symbol
_atom_type_description
_atom_type_scat_dispersion_real
_atom_type_scat_dispersion_imag
_atom_type_scat_source
C C 0.0033 0.0016 'International Tables Vol C Tables 4.2.6.8 and 6.1.1.4'
H H 0.0000 0.0000 'International Tables Vol C Tables 4.2.6.8 and 6.1.1.4'
N N 0.0061 0.0033 'International Tables Vol C Tables 4.2.6.8 and 6.1.1.4'
O O 0.0106 0.0060 'International Tables Vol C Tables 4.2.6.8 and 6.1.1.4'

loop_
_geom_angle_atom_site_label_1
_geom_angle_atom_site_label_2
_geom_angle_atom_site_label_3
_geom_angle
C3 O3 H1 99(2)
C5 N1 H2 118.0(19)
C5 N1 H3 121(2)
H2 N1 H3 120(3)
C8 N2 C12 120.1(2)
C8 N2 H4 119.9(19)
C12 N2 H4 120.0(19)
C10 N3 H5 119(2)
C10 N3 H6 119(2)
H5 N3 H6 119(3)
O1 C1 O2 123.0(2)
O1 C1 C2 118.5(2)
O2 C1 C2 118.5(2)
C7 C2 C3 117.1(2)
C7 C2 C1 121.8(2)
C3 C2 C1 121.1(2)
O3 C3 C4 118.1(2)
O3 C3 C2 120.4(2)
C4 C3 C2 121.4(2)
C3 C4 C5 120.4(2)
C3 C4 H7 119.8
C5 C4 H7 119.8
N1 C5 C4 120.5(2)
N1 C5 C6 120.9(2)
C4 C5 C6 118.6(2)
C7 C6 C5 120.3(2)
C7 C6 H8 119.8
C5 C6 H8 119.8
C6 C7 C2 122.2(2)
C6 C7 H9 118.9
C2 C7 H9 118.9
N2 C8 C9 121.8(2)
N2 C8 H12 119.1
C9 C8 H12 119.1
C8 C9 C10 119.6(2)
C8 C9 H13 120.2
C10 C9 H13 120.2
N3 C10 C9 121.7(2)
N3 C10 C11 120.9(2)
C9 C10 C11 117.4(2)
C12 C11 C10 119.5(2)
C12 C11 H10 120.2
C10 C11 H10 120.2
N2 C12 C11 121.6(2)
N2 C12 H11 119.2
C11 C12 H11 119.2

loop_
_geom_bond_atom_site_label_1
_geom_bond_atom_site_label_2
_geom_bond_distance
O1 C1 1.261(3)
O2 C1 1.273(3)
O3 C3 1.363(3)
O3 H1 0.96(4)
N1 C5 1.363(3)
N1 H2 0.91(3)
N1 H3 0.84(3)
N2 C8 1.339(3)
N2 C12 1.344(3)
N2 H4 1.02(3)
N3 C10 1.344(3)
N3 H5 0.87(4)
N3 H6 0.89(4)
C1 C2 1.486(3)
C2 C7 1.403(3)
C2 C3 1.409(3)
C3 C4 1.386(3)
C4 C5 1.402(3)
C4 H7 0.9300
C5 C6 1.408(3)
C6 C7 1.372(3)
C6 H8 0.9300
C7 H9 0.9300
C8 C9 1.362(4)
C8 H12 0.9300
C9 C10 1.408(4)
C9 H13 0.9300
C10 C11 1.409(4)
C11 C12 1.363(4)
C11 H10 0.9300
C12 H11 0.9300

loop_
_geom_torsion_atom_site_label_1
_geom_torsion_atom_site_label_2
_geom_torsion_atom_site_label_3
_geom_torsion_atom_site_label_4
_geom_torsion
O1 C1 C2 C7 0.6(3)
O2 C1 C2 C7 178.4(2)
O1 C1 C2 C3 -178.8(2)
O2 C1 C2 C3 -0.9(3)
C7 C2 C3 O3 -178.2(2)
C1 C2 C3 O3 1.2(4)
C7 C2 C3 C4 1.5(4)
C1 C2 C3 C4 -179.1(2)
O3 C3 C4 C5 178.6(2)
C2 C3 C4 C5 -1.0(4)
C3 C4 C5 N1 -178.1(2)
C3 C4 C5 C6 -0.4(4)
N1 C5 C6 C7 179.1(2)
C4 C5 C6 C7 1.4(4)
C5 C6 C7 C2 -1.0(4)
C3 C2 C7 C6 -0.4(4)
C1 C2 C7 C6 -179.8(2)
C12 N2 C8 C9 -0.4(4)
N2 C8 C9 C10 0.3(4)
C8 C9 C10 N3 -178.0(2)
C8 C9 C10 C11 0.0(4)
N3 C10 C11 C12 177.8(2)
C9 C10 C11 C12 -0.3(4)
C8 N2 C12 C11 0.1(4)
C10 C11 C12 N2 0.3(4)
